data_4027733
loop_
_publ_author_name
'Suman K Roy'
'Subhas Samanta'
'Mominul Sinan'
'Pradip Ghosh'
'Sreebrata Goswami'

_publ_section_title
;
 Aerial Oxidation of Protonated Aromatic Amines. Isolation, X-ray
 Structure, and Redox and Spectral Characteristics of N- Containing Dyes
;
_journal_name_full 'Journal of Organic Chemistry'
_journal_page_first 10249
_journal_page_last 10259
_journal_paper_doi 10.1021/jo3019126
_journal_volume 77
_journal_year 2012
_chemical_formula_moiety 'C30 H21 N4, C F3 O3 S, C2 H3 N'
_chemical_formula_sum 'C33 H24 F3 N5 O3 S'
_chemical_formula_weight 627.63
_chemical_name_systematic
; 
 ? 
;
_space_group_IT_number 14
_symmetry_cell_setting monoclinic
_symmetry_space_group_name_Hall '-P 2yn'
_symmetry_space_group_name_H-M 'P 1 21/n 1'
_atom_sites_solution_hydrogens geom
_atom_sites_solution_primary direct
_atom_sites_solution_secondary difmap
_audit_creation_method SHELXL-97
_cell_angle_alpha 90.00
_cell_angle_beta 94.058(4)
_cell_angle_gamma 90.00
_cell_formula_units_Z 4
_cell_length_a 11.9726(17)
_cell_length_b 7.6790(11)
_cell_length_c 31.289(5)
_cell_measurement_reflns_used 958
_cell_measurement_temperature 120(2)
_cell_measurement_theta_max 18.05
_cell_measurement_theta_min 2.61
_cell_volume 2869.4(7)
_computing_cell_refinement 'APEX2 Software (Bruker AXS, 2007)'
_computing_data_collection 'APEX2 Software (Bruker AXS, 2007)'
_computing_data_reduction 'APEX2 Software (Bruker AXS, 2007)'
_computing_molecular_graphics 'PLATON (Spek, 2004)'
_computing_publication_material 'SHELXL-97 (Sheldrick, 1997)'
_computing_structure_refinement 'SHELXL-97 (Sheldrick, 1997)'
_computing_structure_solution 'SIR97 (Altomare et al, 1997)'
_diffrn_ambient_temperature 293(2)
_diffrn_measured_fraction_theta_full 0.999
_diffrn_measured_fraction_theta_max 0.999
_diffrn_measurement_device_type 'CCD area detector'
_diffrn_measurement_method 'phi SCANS'
_diffrn_radiation_monochromator graphite
_diffrn_radiation_source 'fine-focus sealed tube'
_diffrn_radiation_type MoK\a
_diffrn_radiation_wavelength 0.71073
_diffrn_reflns_av_R_equivalents 0.0697
_diffrn_reflns_av_sigmaI/netI 0.0657
_diffrn_reflns_limit_h_max 10
_diffrn_reflns_limit_h_min -10
_diffrn_reflns_limit_k_max 6
_diffrn_reflns_limit_k_min 0
_diffrn_reflns_limit_l_max 28
_diffrn_reflns_limit_l_min 0
_diffrn_reflns_number 14604
_diffrn_reflns_theta_full 18.85
_diffrn_reflns_theta_max 18.85
_diffrn_reflns_theta_min 1.30
_exptl_absorpt_coefficient_mu 0.178
_exptl_absorpt_correction_T_max 0.9877
_exptl_absorpt_correction_T_min 0.9552
_exptl_absorpt_correction_type empirical
_exptl_absorpt_process_details SADABS
_exptl_crystal_colour Dark
_exptl_crystal_density_diffrn 1.453
_exptl_crystal_description Needle
_exptl_crystal_F_000 1296
_exptl_crystal_size_max 0.26
_exptl_crystal_size_mid 0.09
_exptl_crystal_size_min 0.07
_refine_diff_density_max 0.218
_refine_diff_density_min -0.247
_refine_diff_density_rms 0.047
_refine_ls_extinction_method none
_refine_ls_goodness_of_fit_ref 1.032
_refine_ls_hydrogen_treatment constr
_refine_ls_matrix_type full
_refine_ls_number_parameters 406
_refine_ls_number_reflns 2240
_refine_ls_number_restraints 0
_refine_ls_restrained_S_all 1.032
_refine_ls_R_factor_all 0.0825
_refine_ls_R_factor_gt 0.0436
_refine_ls_shift/su_max 0.000
_refine_ls_shift/su_mean 0.000
_refine_ls_structure_factor_coef Fsqd
_refine_ls_weighting_details 'calc w=1/[\s^2^(Fo^2^)+(0.0491P)^2^+0.4776P] where P=(Fo^2^+2Fc^2^)/3'
_refine_ls_weighting_scheme calc
_refine_ls_wR_factor_gt 0.0905
_refine_ls_wR_factor_ref 0.1076
_reflns_number_gt 1527
_reflns_number_total 2240
_reflns_threshold_expression >2sigma(I)
_cod_data_source_file jo3019126_si_002_6.cif
_cod_data_source_block '[H3]CF3SO3'
_cod_original_sg_symbol_H-M 'P 21/n'
_cod_database_code 4027733

loop_
_symmetry_equiv_pos_as_xyz
'x, y, z'
'-x+1/2, y+1/2, -z+1/2'
'-x, -y, -z'
'x-1/2, -y-1/2, z-1/2'

loop_
_atom_site_label
_atom_site_type_symbol
_atom_site_fract_x
_atom_site_fract_y
_atom_site_fract_z
_atom_site_U_iso_or_equiv
_atom_site_adp_type
_atom_site_occupancy
_atom_site_symmetry_multiplicity
_atom_site_calc_flag
_atom_site_refinement_flags
N11 N 0.6990(3) 1.2577(7) 0.16087(13) 0.0221(12) Uani 1 1 d .
H11 H 0.7621 1.2583 0.1517 0.027 Uiso 1 1 d R
N18 N 0.5197(4) 1.2094(7) 0.20926(15) 0.0214(12) Uani 1 1 d .
N28 N 0.4488(4) 0.6641(8) 0.14091(14) 0.0242(12) Uani 1 1 d .
N35 N 0.6327(4) 0.7050(7) 0.09199(15) 0.0217(12) Uani 1 1 d .
C12 C 0.6716(5) 1.3900(8) 0.18874(18) 0.0207(15) Uani 1 1 d .
C13 C 0.7337(5) 1.5419(9) 0.19210(18) 0.0240(15) Uani 1 1 d .
H13 H 0.7936 1.5578 0.1752 0.029 Uiso 1 1 d R
C14 C 0.7067(5) 1.6699(8) 0.2205(2) 0.0272(16) Uani 1 1 d .
H14 H 0.7482 1.7723 0.2228 0.033 Uiso 1 1 d R
C15 C 0.6176(5) 1.6450(8) 0.24572(17) 0.0275(16) Uani 1 1 d .
H15 H 0.5994 1.7308 0.2650 0.033 Uiso 1 1 d R
C16 C 0.5559(5) 1.4944(9) 0.24234(18) 0.0264(16) Uani 1 1 d .
H16 H 0.4963 1.4793 0.2595 0.032 Uiso 1 1 d R
C17 C 0.5809(5) 1.3647(9) 0.21380(19) 0.0209(15) Uani 1 1 d .
C19 C 0.4306(5) 1.1811(7) 0.2374(2) 0.0208(15) Uani 1 1 d .
C20 C 0.3232(5) 1.2311(7) 0.22618(18) 0.0261(16) Uani 1 1 d .
H20 H 0.3046 1.2777 0.1992 0.031 Uiso 1 1 d R
C21 C 0.2425(5) 1.2123(7) 0.2551(2) 0.0355(17) Uani 1 1 d .
H21 H 0.1694 1.2469 0.2474 0.043 Uiso 1 1 d R
C22 C 0.2684(6) 1.1434(7) 0.2948(2) 0.0309(16) Uani 1 1 d .
H22 H 0.2133 1.1335 0.3141 0.037 Uiso 1 1 d R
C23 C 0.3765(6) 1.0882(7) 0.3063(2) 0.0329(17) Uani 1 1 d .
H23 H 0.3943 1.0387 0.3330 0.040 Uiso 1 1 d R
C24 C 0.4577(5) 1.1079(7) 0.2773(2) 0.0278(16) Uani 1 1 d .
H24 H 0.5307 1.0719 0.2846 0.033 Uiso 1 1 d R
C25 C 0.5437(5) 1.0835(9) 0.18004(19) 0.0213(15) Uani 1 1 d .
C26 C 0.4828(5) 0.9353(9) 0.17349(18) 0.0212(15) Uani 1 1 d .
H26 H 0.4199 0.9189 0.1889 0.025 Uiso 1 1 d R
C27 C 0.5109(5) 0.8064(9) 0.14455(19) 0.0219(15) Uani 1 1 d .
C29 C 0.4770(5) 0.5381(9) 0.1131(2) 0.0220(15) Uani 1 1 d .
C30 C 0.4115(5) 0.3878(9) 0.10909(18) 0.0291(16) Uani 1 1 d .
H30 H 0.3496 0.3768 0.1253 0.035 Uiso 1 1 d R
C31 C 0.4366(5) 0.2560(8) 0.08178(19) 0.0316(16) Uani 1 1 d .
H31 H 0.3918 0.1569 0.0798 0.038 Uiso 1 1 d R
C32 C 0.5280(6) 0.2693(8) 0.05712(19) 0.0340(16) Uani 1 1 d .
H32 H 0.5452 0.1786 0.0390 0.041 Uiso 1 1 d R
C33 C 0.5932(5) 0.4175(9) 0.05957(18) 0.0289(16) Uani 1 1 d .
H33 H 0.6536 0.4274 0.0426 0.035 Uiso 1 1 d R
C34 C 0.5691(5) 0.5528(9) 0.08733(18) 0.0224(15) Uani 1 1 d .
C36 C 0.7248(5) 0.7289(7) 0.0646(2) 0.0218(15) Uani 1 1 d .
C37 C 0.7085(5) 0.8221(7) 0.0271(2) 0.0279(16) Uani 1 1 d .
H37 H 0.6391 0.8717 0.0194 0.033 Uiso 1 1 d R
C38 C 0.7946(6) 0.8410(7) 0.00132(19) 0.0337(17) Uani 1 1 d .
H38 H 0.7839 0.9059 -0.0237 0.040 Uiso 1 1 d R
C39 C 0.8977(5) 0.7654(8) 0.0118(2) 0.0312(16) Uani 1 1 d .
H39 H 0.9559 0.7776 -0.0062 0.037 Uiso 1 1 d R
C40 C 0.9131(5) 0.6711(8) 0.0495(2) 0.0405(18) Uani 1 1 d .
H40 H 0.9820 0.6195 0.0569 0.049 Uiso 1 1 d R
C41 C 0.8269(6) 0.6536(7) 0.07600(18) 0.0309(16) Uani 1 1 d .
H41 H 0.8376 0.5913 0.1014 0.037 Uiso 1 1 d R
C42 C 0.6079(5) 0.8318(9) 0.12002(19) 0.0191(15) Uani 1 1 d .
C43 C 0.6699(5) 0.9831(9) 0.12556(18) 0.0237(15) Uani 1 1 d .
H43 H 0.7314 1.0013 0.1096 0.028 Uiso 1 1 d R
C44 C 0.6406(5) 1.1084(9) 0.15497(19) 0.0206(15) Uani 1 1 d .
S1 S -0.01894(14) 0.2415(2) 0.10751(6) 0.0379(5) Uani 1 1 d .
F11 F -0.0340(3) -0.0659(5) 0.14271(11) 0.0621(11) Uani 1 1 d .
F12 F 0.1124(3) 0.0766(5) 0.16460(13) 0.0683(12) Uani 1 1 d .
F13 F 0.1025(3) -0.0403(5) 0.10193(13) 0.0729(13) Uani 1 1 d .
O11 O -0.0924(3) 0.1813(5) 0.07191(13) 0.0494(12) Uani 1 1 d .
O12 O -0.0774(3) 0.3097(4) 0.14309(12) 0.0381(11) Uani 1 1 d .
O13 O 0.0767(3) 0.3434(5) 0.09700(12) 0.0455(12) Uani 1 1 d .
C1 C 0.0425(6) 0.0442(9) 0.1298(2) 0.0465(19) Uani 1 1 d .
N1 N 0.3983(5) 0.8442(7) 0.04221(16) 0.0388(15) Uani 1 1 d .
C2 C 0.3217(6) 0.7594(9) 0.04025(19) 0.0335(18) Uani 1 1 d .
C3 C 0.2231(5) 0.6460(9) 0.0370(2) 0.065(2) Uani 1 1 d .
H3A H 0.1717 0.6857 0.0141 0.098 Uiso 1 1 d R
H3B H 0.1872 0.6493 0.0635 0.098 Uiso 1 1 d R
H3C H 0.2457 0.5288 0.0314 0.098 Uiso 1 1 d R

loop_
_atom_site_aniso_label
_atom_site_aniso_U_11
_atom_site_aniso_U_22
_atom_site_aniso_U_33
_atom_site_aniso_U_23
_atom_site_aniso_U_13
_atom_site_aniso_U_12
N11 0.012(3) 0.027(4) 0.028(3) -0.002(3) 0.004(2) -0.001(3)
N18 0.018(3) 0.022(4) 0.024(3) -0.004(3) 0.004(3) -0.001(3)
N28 0.024(3) 0.028(4) 0.022(3) -0.007(3) 0.003(3) 0.001(3)
N35 0.016(3) 0.028(4) 0.021(3) 0.000(3) 0.007(3) 0.003(3)
C12 0.023(4) 0.020(5) 0.020(4) -0.005(4) 0.005(4) 0.008(4)
C13 0.022(4) 0.027(5) 0.023(4) 0.003(4) -0.004(3) 0.002(4)
C14 0.023(4) 0.025(4) 0.033(4) -0.004(4) -0.003(4) -0.005(3)
C15 0.032(4) 0.028(5) 0.022(4) -0.001(3) 0.003(4) 0.006(4)
C16 0.020(4) 0.032(5) 0.028(4) -0.002(4) 0.002(3) 0.001(4)
C17 0.017(4) 0.025(5) 0.020(4) -0.006(4) -0.002(4) 0.000(4)
C19 0.022(5) 0.022(4) 0.019(4) -0.004(3) 0.004(4) -0.001(3)
C20 0.024(4) 0.026(4) 0.028(4) 0.000(3) -0.001(4) 0.006(3)
C21 0.017(4) 0.042(5) 0.049(5) -0.003(4) 0.016(4) 0.005(3)
C22 0.039(5) 0.022(4) 0.035(5) 0.000(4) 0.020(4) -0.004(4)
C23 0.033(5) 0.034(4) 0.033(4) -0.001(3) 0.008(4) 0.001(4)
C24 0.016(4) 0.035(4) 0.032(5) -0.011(4) 0.004(4) -0.002(3)
C25 0.017(4) 0.023(5) 0.023(4) 0.001(4) -0.002(4) 0.001(4)
C26 0.019(4) 0.025(4) 0.020(4) -0.004(4) 0.008(3) 0.000(4)
C27 0.023(5) 0.022(5) 0.020(4) 0.001(4) 0.001(4) -0.003(4)
C29 0.021(4) 0.022(5) 0.023(4) -0.003(4) -0.004(4) -0.011(4)
C30 0.035(4) 0.032(5) 0.021(4) -0.004(4) 0.006(3) 0.002(4)
C31 0.031(4) 0.035(5) 0.028(4) 0.007(4) 0.000(4) -0.010(4)
C32 0.042(5) 0.021(5) 0.038(4) -0.004(3) -0.003(4) 0.002(4)
C33 0.037(4) 0.028(5) 0.022(4) -0.003(4) 0.004(3) 0.010(4)
C34 0.023(4) 0.024(5) 0.020(4) 0.001(4) 0.003(4) 0.000(4)
C36 0.023(5) 0.023(4) 0.020(4) -0.003(3) 0.002(4) 0.001(4)
C37 0.023(4) 0.031(4) 0.031(5) 0.001(4) 0.011(4) 0.005(3)
C38 0.030(5) 0.042(4) 0.029(4) 0.006(3) 0.000(4) 0.005(4)
C39 0.026(5) 0.045(4) 0.024(4) -0.002(4) 0.012(3) -0.006(4)
C40 0.017(4) 0.055(5) 0.049(5) 0.009(4) 0.002(4) 0.009(4)
C41 0.026(4) 0.042(4) 0.025(4) 0.006(3) 0.010(4) 0.004(4)
C42 0.017(4) 0.020(5) 0.021(4) -0.001(4) 0.005(4) 0.008(4)
C43 0.019(4) 0.026(5) 0.026(4) 0.003(4) 0.006(3) 0.004(4)
C44 0.017(4) 0.019(5) 0.026(4) 0.006(4) 0.002(4) 0.006(4)
S1 0.0336(11) 0.0414(11) 0.0393(12) -0.0020(10) 0.0074(10) -0.0006(10)
F11 0.072(3) 0.046(3) 0.067(3) 0.010(2) -0.003(2) -0.008(2)
F12 0.056(3) 0.079(3) 0.066(3) 0.000(2) -0.024(2) 0.006(2)
F13 0.070(3) 0.069(3) 0.082(3) -0.019(2) 0.017(3) 0.026(2)
O11 0.047(3) 0.061(3) 0.038(3) -0.006(2) -0.013(2) -0.003(2)
O12 0.034(3) 0.044(3) 0.039(3) -0.011(2) 0.019(2) -0.002(2)
O13 0.035(3) 0.056(3) 0.047(3) -0.002(2) 0.020(2) -0.014(2)
C1 0.045(5) 0.047(5) 0.046(5) -0.002(4) 0.000(5) -0.009(5)
N1 0.041(4) 0.040(4) 0.035(4) 0.000(3) 0.003(3) 0.004(3)
C2 0.030(5) 0.041(5) 0.030(4) -0.002(4) 0.006(4) 0.011(4)
C3 0.045(5) 0.080(6) 0.072(6) -0.011(4) 0.008(4) -0.013(5)

loop_
_atom_type_symbol
_atom_type_description
_atom_type_scat_dispersion_real
_atom_type_scat_dispersion_imag
_atom_type_scat_source
C C 0.0033 0.0016 'International Tables Vol C Tables 4.2.6.8 and 6.1.1.4'
H H 0.0000 0.0000 'International Tables Vol C Tables 4.2.6.8 and 6.1.1.4'
F F 0.0171 0.0103 'International Tables Vol C Tables 4.2.6.8 and 6.1.1.4'
N N 0.0061 0.0033 'International Tables Vol C Tables 4.2.6.8 and 6.1.1.4'
O O 0.0106 0.0060 'International Tables Vol C Tables 4.2.6.8 and 6.1.1.4'
S S 0.1246 0.1234 'International Tables Vol C Tables 4.2.6.8 and 6.1.1.4'

loop_
_geom_angle_atom_site_label_1
_geom_angle_atom_site_label_2
_geom_angle_atom_site_label_3
_geom_angle
C44 N11 C12 124.3(5)
C44 N11 H11 115.7
C12 N11 H11 118.4
C25 N18 C17 122.3(5)
C25 N18 C19 119.8(5)
C17 N18 C19 117.9(5)
C27 N28 C29 118.6(5)
C42 N35 C34 121.7(5)
C42 N35 C36 119.9(5)
C34 N35 C36 118.3(5)
C13 C12 N11 120.9(6)
C13 C12 C17 120.6(6)
N11 C12 C17 118.5(6)
C14 C13 C12 120.1(5)
C14 C13 H13 120.0
C12 C13 H13 120.0
C13 C14 C15 119.6(5)
C13 C14 H14 120.2
C15 C14 H14 120.2
C16 C15 C14 120.4(5)
C16 C15 H15 119.8
C14 C15 H15 119.8
C15 C16 C17 121.1(6)
C15 C16 H16 119.5
C17 C16 H16 119.5
C16 C17 C12 118.3(6)
C16 C17 N18 122.9(6)
C12 C17 N18 118.8(6)
C20 C19 C24 120.1(5)
C20 C19 N18 121.5(6)
C24 C19 N18 118.3(6)
C19 C20 C21 119.6(5)
C19 C20 H20 120.2
C21 C20 H20 120.2
C22 C21 C20 120.9(6)
C22 C21 H21 119.6
C20 C21 H21 119.5
C21 C22 C23 120.2(6)
C21 C22 H22 119.9
C23 C22 H22 119.9
C24 C23 C22 118.9(6)
C24 C23 H23 120.6
C22 C23 H23 120.6
C23 C24 C19 120.3(6)
C23 C24 H24 119.8
C19 C24 H24 119.9
C26 C25 N18 123.6(6)
C26 C25 C44 117.9(6)
N18 C25 C44 118.5(6)
C25 C26 C27 122.6(6)
C25 C26 H26 118.7
C27 C26 H26 118.7
N28 C27 C26 118.7(6)
N28 C27 C42 122.2(6)
C26 C27 C42 119.1(6)
N28 C29 C30 118.9(6)
N28 C29 C34 123.1(6)
C30 C29 C34 118.0(6)
C31 C30 C29 121.3(6)
C31 C30 H30 119.3
C29 C30 H30 119.3
C30 C31 C32 120.6(6)
C30 C31 H31 119.7
C32 C31 H31 119.7
C33 C32 C31 119.7(5)
C33 C32 H32 120.1
C31 C32 H32 120.2
C32 C33 C34 120.5(6)
C32 C33 H33 119.8
C34 C33 H33 119.8
N35 C34 C33 123.5(6)
N35 C34 C29 116.6(6)
C33 C34 C29 119.9(6)
C41 C36 C37 120.5(5)
C41 C36 N35 119.4(6)
C37 C36 N35 120.0(5)
C38 C37 C36 119.6(5)
C38 C37 H37 120.2
C36 C37 H37 120.2
C37 C38 C39 121.1(6)
C37 C38 H38 119.4
C39 C38 H38 119.4
C38 C39 C40 118.9(5)
C38 C39 H39 120.6
C40 C39 H39 120.6
C41 C40 C39 120.4(5)
C41 C40 H40 119.8
C39 C40 H40 119.8
C40 C41 C36 119.6(5)
C40 C41 H41 120.2
C36 C41 H41 120.2
N35 C42 C43 123.0(6)
N35 C42 C27 117.7(6)
C43 C42 C27 119.3(6)
C42 C43 C44 120.4(5)
C42 C43 H43 119.8
C44 C43 H43 119.8
N11 C44 C43 121.7(6)
N11 C44 C25 117.5(6)
C43 C44 C25 120.8(6)
O13 S1 O11 116.6(2)
O13 S1 O12 114.3(2)
O11 S1 O12 113.9(2)
O13 S1 C1 103.6(3)
O11 S1 C1 103.8(3)
O12 S1 C1 102.2(3)
F11 C1 F13 107.6(6)
F11 C1 F12 106.0(6)
F13 C1 F12 106.6(6)
F11 C1 S1 112.4(5)
F13 C1 S1 112.2(5)
F12 C1 S1 111.7(5)
N1 C2 C3 178.7(7)
C2 C3 H3A 109.5
C2 C3 H3B 109.5
H3A C3 H3B 109.5
C2 C3 H3C 109.5
H3A C3 H3C 109.5
H3B C3 H3C 109.5

loop_
_geom_bond_atom_site_label_1
_geom_bond_atom_site_label_2
_geom_bond_distance
N11 C44 1.349(6)
N11 C12 1.393(6)
N11 H11 0.8272
N18 C25 1.375(7)
N18 C17 1.402(7)
N18 C19 1.447(7)
N28 C27 1.323(6)
N28 C29 1.359(7)
N35 C42 1.358(6)
N35 C34 1.397(6)
N35 C36 1.455(6)
C12 C13 1.383(7)
C12 C17 1.397(7)
C13 C14 1.379(7)
C13 H13 0.9298
C14 C15 1.384(7)
C14 H14 0.9300
C15 C16 1.372(7)
C15 H15 0.9301
C16 C17 1.384(7)
C16 H16 0.9302
C19 C20 1.365(7)
C19 C24 1.386(7)
C20 C21 1.376(7)
C20 H20 0.9299
C21 C22 1.365(7)
C21 H21 0.9301
C22 C23 1.386(7)
C22 H22 0.9299
C23 C24 1.383(7)
C23 H23 0.9302
C24 H24 0.9300
C25 C26 1.360(7)
C25 C44 1.458(7)
C26 C27 1.398(7)
C26 H26 0.9300
C27 C42 1.450(7)
C29 C30 1.396(7)
C29 C34 1.416(7)
C30 C31 1.371(7)
C30 H30 0.9301
C31 C32 1.387(7)
C31 H31 0.9300
C32 C33 1.379(7)
C32 H32 0.9300
C33 C34 1.397(7)
C33 H33 0.9301
C36 C41 1.376(7)
C36 C37 1.378(7)
C37 C38 1.360(7)
C37 H37 0.9301
C38 C39 1.383(7)
C38 H38 0.9301
C39 C40 1.386(7)
C39 H39 0.9300
C40 C41 1.375(7)
C40 H40 0.9300
C41 H41 0.9299
C42 C43 1.382(7)
C43 C44 1.393(7)
C43 H43 0.9299
S1 O13 1.444(4)
S1 O11 1.446(4)
S1 O12 1.454(4)
S1 C1 1.804(7)
F11 C1 1.329(7)
F12 C1 1.348(7)
F13 C1 1.337(7)
N1 C2 1.122(7)
C2 C3 1.465(9)
C3 H3A 0.9601
C3 H3B 0.9601
C3 H3C 0.9601

loop_
_geom_hbond_atom_site_label_D
_geom_hbond_atom_site_label_H
_geom_hbond_atom_site_label_A
_geom_hbond_distance_DH
_geom_hbond_distance_HA
_geom_hbond_distance_DA
_geom_hbond_angle_DHA
_geom_hbond_site_symmetry_A
N11 H11 O12 0.83 2.00 2.802(6) 163.4 1_665

loop_
_geom_torsion_atom_site_label_1
_geom_torsion_atom_site_label_2
_geom_torsion_atom_site_label_3
_geom_torsion_atom_site_label_4
_geom_torsion
C44 N11 C12 C13 -178.0(5)
C44 N11 C12 C17 3.0(7)
N11 C12 C13 C14 -178.6(5)
C17 C12 C13 C14 0.4(8)
C12 C13 C14 C15 0.2(8)
C13 C14 C15 C16 -0.3(8)
C14 C15 C16 C17 -0.1(8)
C15 C16 C17 C12 0.7(8)
C15 C16 C17 N18 -179.8(5)
C13 C12 C17 C16 -0.8(7)
N11 C12 C17 C16 178.2(5)
C13 C12 C17 N18 179.6(5)
N11 C12 C17 N18 -1.4(7)
C25 N18 C17 C16 178.3(5)
C19 N18 C17 C16 -3.4(7)
C25 N18 C17 C12 -2.1(7)
C19 N18 C17 C12 176.2(5)
C25 N18 C19 C20 -90.3(6)
C17 N18 C19 C20 91.3(6)
C25 N18 C19 C24 92.4(6)
C17 N18 C19 C24 -85.9(6)
C24 C19 C20 C21 1.5(8)
N18 C19 C20 C21 -175.7(5)
C19 C20 C21 C22 -0.3(8)
C20 C21 C22 C23 -1.2(8)
C21 C22 C23 C24 1.5(8)
C22 C23 C24 C19 -0.3(8)
C20 C19 C24 C23 -1.2(8)
N18 C19 C24 C23 176.1(5)
C17 N18 C25 C26 -176.8(5)
C19 N18 C25 C26 4.9(8)
C17 N18 C25 C44 4.0(7)
C19 N18 C25 C44 -174.2(5)
N18 C25 C26 C27 -177.9(5)
C44 C25 C26 C27 1.3(8)
C29 N28 C27 C26 -179.2(5)
C29 N28 C27 C42 -0.1(7)
C25 C26 C27 N28 178.3(5)
C25 C26 C27 C42 -0.8(8)
C27 N28 C29 C30 -179.9(5)
C27 N28 C29 C34 -1.0(8)
N28 C29 C30 C31 -179.6(5)
C34 C29 C30 C31 1.5(8)
C29 C30 C31 C32 -0.3(8)
C30 C31 C32 C33 -1.1(8)
C31 C32 C33 C34 1.3(8)
C42 N35 C34 C33 -178.5(5)
C36 N35 C34 C33 3.9(7)
C42 N35 C34 C29 0.4(7)
C36 N35 C34 C29 -177.1(5)
C32 C33 C34 N35 178.8(5)
C32 C33 C34 C29 -0.1(8)
N28 C29 C34 N35 0.9(7)
C30 C29 C34 N35 179.8(5)
N28 C29 C34 C33 179.8(5)
C30 C29 C34 C33 -1.3(7)
C42 N35 C36 C41 99.1(6)
C34 N35 C36 C41 -83.3(6)
C42 N35 C36 C37 -82.7(6)
C34 N35 C36 C37 94.9(6)
C41 C36 C37 C38 -0.7(8)
N35 C36 C37 C38 -178.8(5)
C36 C37 C38 C39 1.3(8)
C37 C38 C39 C40 -0.9(9)
C38 C39 C40 C41 0.0(9)
C39 C40 C41 C36 0.7(9)
C37 C36 C41 C40 -0.3(8)
N35 C36 C41 C40 177.9(5)
C34 N35 C42 C43 179.5(5)
C36 N35 C42 C43 -3.0(8)
C34 N35 C42 C27 -1.4(7)
C36 N35 C42 C27 176.1(5)
N28 C27 C42 N35 1.3(7)
C26 C27 C42 N35 -179.6(5)
N28 C27 C42 C43 -179.5(5)
C26 C27 C42 C43 -0.4(7)
N35 C42 C43 C44 -179.7(5)
C27 C42 C43 C44 1.2(7)
C12 N11 C44 C43 177.8(5)
C12 N11 C44 C25 -1.1(7)
C42 C43 C44 N11 -179.6(5)
C42 C43 C44 C25 -0.7(8)
C26 C25 C44 N11 178.4(5)
N18 C25 C44 N11 -2.4(7)
C26 C25 C44 C43 -0.5(7)
N18 C25 C44 C43 178.7(5)
O13 S1 C1 F11 178.3(5)
O11 S1 C1 F11 -59.5(6)
O12 S1 C1 F11 59.2(5)
O13 S1 C1 F13 -60.3(5)
O11 S1 C1 F13 61.9(5)
O12 S1 C1 F13 -179.3(5)
O13 S1 C1 F12 59.3(5)
O11 S1 C1 F12 -178.5(5)
O12 S1 C1 F12 -59.7(5)

loop_
_cod_related_entry_id
_cod_related_entry_database
_cod_related_entry_code
1 ChemSpider 30659572
